data_7201502
loop_
_publ_author_name
'Montney, Matthew R.'
'Supkowski, Ronald M.'
'LaDuca, Robert L.'

_publ_section_title
;
 Five-fold interpenetrated strongly hydrogen bonded rhomboid grid
 layers constructed from the aggregation of neutral coordination
 complexes with long pendant aromatic dicarboxylate and organodiimine
 ligands
;
_journal_issue 1
_journal_name_full CrystEngComm
_journal_page_first 111
_journal_paper_doi 10.1039/b705987f
_journal_volume 10
_journal_year 2008
_chemical_formula_sum 'C48 H36 N6 O8 Zn'
_chemical_formula_weight 890.20
_chemical_name_systematic
;
?
;
_space_group_IT_number 15
_symmetry_cell_setting monoclinic
_symmetry_space_group_name_Hall '-C 2yc'
_symmetry_space_group_name_H-M 'C 1 2/c 1'
_atom_sites_solution_hydrogens geom
_atom_sites_solution_primary direct
_atom_sites_solution_secondary difmap
_audit_creation_method SHELXL-97
_cell_angle_alpha 90.00
_cell_angle_beta 119.933(4)
_cell_angle_gamma 90.00
_cell_formula_units_Z 4
_cell_length_a 26.150(7)
_cell_length_b 8.241(2)
_cell_length_c 21.331(6)
_cell_measurement_temperature 293(2)
_cell_volume 3983.7(18)
_computing_structure_refinement 'SHELXL-97 (Sheldrick, 1997)'
_computing_structure_solution 'SHELXS-97 (Sheldrick, 1990)'
_diffrn_ambient_temperature 293(2)
_diffrn_measured_fraction_theta_full 1.000
_diffrn_measured_fraction_theta_max 0.946
_diffrn_radiation_monochromator graphite
_diffrn_radiation_source 'fine-focus sealed tube'
_diffrn_radiation_type MoK\a
_diffrn_radiation_wavelength 0.71073
_diffrn_reflns_av_R_equivalents 0.0559
_diffrn_reflns_av_sigmaI/netI 0.0573
_diffrn_reflns_limit_h_max 33
_diffrn_reflns_limit_h_min -33
_diffrn_reflns_limit_k_max 10
_diffrn_reflns_limit_k_min -10
_diffrn_reflns_limit_l_max 26
_diffrn_reflns_limit_l_min -27
_diffrn_reflns_number 19863
_diffrn_reflns_theta_full 25.00
_diffrn_reflns_theta_max 28.22
_diffrn_reflns_theta_min 1.80
_exptl_absorpt_coefficient_mu 0.684
_exptl_absorpt_correction_T_max 1
_exptl_absorpt_correction_T_min 0.831405
_exptl_absorpt_correction_type multi-scan
_exptl_absorpt_process_details SADABS
_exptl_crystal_colour Colorless
_exptl_crystal_density_diffrn 1.484
_exptl_crystal_density_method 'not measured'
_exptl_crystal_description Block
_exptl_crystal_F_000 1840
_exptl_crystal_size_max 0.35
_exptl_crystal_size_mid 0.25
_exptl_crystal_size_min 0.20
_refine_diff_density_max 0.368
_refine_diff_density_min -0.414
_refine_diff_density_rms 0.059
_refine_ls_extinction_method none
_refine_ls_goodness_of_fit_ref 1.020
_refine_ls_hydrogen_treatment mixed
_refine_ls_matrix_type full
_refine_ls_number_parameters 291
_refine_ls_number_reflns 4643
_refine_ls_number_restraints 1
_refine_ls_restrained_S_all 1.020
_refine_ls_R_factor_all 0.0850
_refine_ls_R_factor_gt 0.0475
_refine_ls_shift/su_max 0.000
_refine_ls_shift/su_mean 0.000
_refine_ls_structure_factor_coef Fsqd
_refine_ls_weighting_details 'calc w=1/[\s^2^(Fo^2^)+(0.0345P)^2^+5.7655P] where P=(Fo^2^+2Fc^2^)/3'
_refine_ls_weighting_scheme calc
_refine_ls_wR_factor_gt 0.0917
_refine_ls_wR_factor_ref 0.1038
_reflns_number_gt 3158
_reflns_number_total 4643
_reflns_threshold_expression >2sigma(I)
_cod_data_source_file b705987f.txt
_cod_data_source_block mono2_2
_cod_depositor_comments
;
The following automatic conversions were performed:
'_symmetry_cell_setting' value 'Monoclinic' changed to 'monoclinic'
according to '/home/saulius/struct/CIF-dictionaries/cif_core.dic'
dictionary named 'cif_core.dic' version 2.4.1 from 2010-06-29.

Automatic conversion script
Id: cif_fix_enum 1527 2010-12-29 10:47:43Z saulius 
;
_cod_original_cell_volume 3983.8(18)
_cod_original_sg_symbol_H-M C2/c
_cod_database_code 7201502

loop_
_symmetry_equiv_pos_as_xyz
'x, y, z'
'x, -y, z+1/2'
'x+1/2, y+1/2, z'
'x+1/2, -y+1/2, z+1/2'
'-x, -y, -z'
'-x, y, -z-1/2'
'-x+1/2, -y+1/2, -z'
'-x+1/2, y+1/2, -z-1/2'

loop_
_atom_site_label
_atom_site_type_symbol
_atom_site_fract_x
_atom_site_fract_y
_atom_site_fract_z
_atom_site_U_iso_or_equiv
_atom_site_adp_type
_atom_site_occupancy
_atom_site_symmetry_multiplicity
_atom_site_calc_flag
_atom_site_refinement_flags
_atom_site_disorder_assembly
_atom_site_disorder_group
Zn1 Zn 0.5000 -0.17768(5) -0.2500 0.03132(13) Uani 1 2 d S . .
O1 O 0.54844(10) -0.3914(3) -0.13071(14) 0.0644(7) Uani 1 1 d . . .
O2 O 0.57419(9) -0.2952(2) -0.20743(11) 0.0475(5) Uani 1 1 d . . .
O3 O 0.85555(11) -1.4490(3) -0.03014(11) 0.0662(7) Uani 1 1 d . . .
O4 O 0.82018(9) -1.4484(2) -0.14873(11) 0.0509(5) Uani 1 1 d . . .
H4A H 0.8422(13) -1.575(4) -0.1395(16) 0.061 Uiso 1 1 d . . .
N1 N 0.51094(9) -0.0181(2) -0.31570(11) 0.0330(5) Uani 1 1 d . . .
N2 N 0.54469(11) 0.3181(3) -0.43754(13) 0.0442(6) Uani 1 1 d D . .
H2N H 0.5333(13) 0.288(4) -0.4817(11) 0.053 Uiso 1 1 d D . .
N3 N 0.62936(11) 0.7676(3) -0.37836(13) 0.0427(6) Uani 1 1 d . . .
C1 C 0.47981(11) -0.0160(3) -0.38832(14) 0.0343(6) Uani 1 1 d . . .
H1 H 0.4499 -0.0921 -0.4118 0.041 Uiso 1 1 calc R . .
C2 C 0.48992(11) 0.0927(3) -0.42938(14) 0.0354(6) Uani 1 1 d . . .
H2 H 0.4672 0.0891 -0.4796 0.043 Uiso 1 1 calc R . .
C3 C 0.53423(12) 0.2087(3) -0.39617(14) 0.0353(6) Uani 1 1 d . . .
C4 C 0.56771(13) 0.2029(3) -0.32159(15) 0.0454(7) Uani 1 1 d . . .
H4 H 0.5989 0.2747 -0.2968 0.054 Uiso 1 1 calc R . .
C5 C 0.55451(13) 0.0908(3) -0.28471(15) 0.0461(7) Uani 1 1 d . . .
H5 H 0.5774 0.0901 -0.2345 0.055 Uiso 1 1 calc R . .
C6 C 0.62475(13) 0.6827(3) -0.43434(16) 0.0429(7) Uani 1 1 d . . .
H6 H 0.6413 0.7259 -0.4604 0.051 Uiso 1 1 calc R . .
C7 C 0.59704(12) 0.5358(3) -0.45527(15) 0.0380(6) Uani 1 1 d . . .
H7 H 0.5944 0.4820 -0.4951 0.046 Uiso 1 1 calc R . .
C8 C 0.57285(11) 0.4678(3) -0.41614(14) 0.0352(6) Uani 1 1 d . . .
C9 C 0.57638(13) 0.5566(3) -0.35907(16) 0.0434(7) Uani 1 1 d . . .
H9 H 0.5596 0.5174 -0.3326 0.052 Uiso 1 1 calc R . .
C10 C 0.60510(13) 0.7036(3) -0.34208(17) 0.0453(7) Uani 1 1 d . . .
H10 H 0.6077 0.7613 -0.3031 0.054 Uiso 1 1 calc R . .
C11 C 0.57853(12) -0.3971(3) -0.16010(15) 0.0376(6) Uani 1 1 d . . .
C12 C 0.62185(11) -0.5325(3) -0.14301(13) 0.0325(6) Uani 1 1 d . . .
C13 C 0.66420(11) -0.5290(3) -0.16385(14) 0.0377(6) Uani 1 1 d . . .
H13 H 0.6684 -0.4367 -0.1859 0.045 Uiso 1 1 calc R . .
C14 C 0.70025(11) -0.6613(3) -0.15215(14) 0.0382(6) Uani 1 1 d . . .
H14 H 0.7282 -0.6573 -0.1669 0.046 Uiso 1 1 calc R . .
C15 C 0.69534(11) -0.8003(3) -0.11873(13) 0.0330(6) Uani 1 1 d . . .
C16 C 0.65415(11) -0.8011(3) -0.09519(14) 0.0349(6) Uani 1 1 d . . .
H16 H 0.6512 -0.8910 -0.0708 0.042 Uiso 1 1 calc R . .
C17 C 0.61785(11) -0.6691(3) -0.10809(14) 0.0360(6) Uani 1 1 d . . .
H17 H 0.5901 -0.6720 -0.0930 0.043 Uiso 1 1 calc R . .
C18 C 0.82601(12) -1.3860(3) -0.08900(16) 0.0392(6) Uani 1 1 d . . .
C19 C 0.79289(11) -1.2335(3) -0.09807(14) 0.0347(6) Uani 1 1 d . . .
C20 C 0.78994(11) -1.1722(3) -0.03932(14) 0.0376(6) Uani 1 1 d . . .
H20 H 0.8093 -1.2260 0.0049 0.045 Uiso 1 1 calc R . .
C21 C 0.75870(12) -1.0325(3) -0.04572(15) 0.0379(6) Uani 1 1 d . . .
H21 H 0.7565 -0.9943 -0.0061 0.046 Uiso 1 1 calc R . .
C22 C 0.73047(11) -0.9483(3) -0.11087(14) 0.0342(6) Uani 1 1 d . . .
C23 C 0.73466(12) -1.0086(3) -0.16927(15) 0.0423(7) Uani 1 1 d . . .
H23 H 0.7169 -0.9522 -0.2129 0.051 Uiso 1 1 calc R . .
C24 C 0.76461(12) -1.1499(3) -0.16337(15) 0.0419(7) Uani 1 1 d . . .
H24 H 0.7660 -1.1898 -0.2033 0.050 Uiso 1 1 calc R . .

loop_
_atom_site_aniso_label
_atom_site_aniso_U_11
_atom_site_aniso_U_22
_atom_site_aniso_U_33
_atom_site_aniso_U_23
_atom_site_aniso_U_13
_atom_site_aniso_U_12
Zn1 0.0371(2) 0.0251(2) 0.0317(2) 0.000 0.0172(2) 0.000
O1 0.0740(16) 0.0558(14) 0.0909(18) 0.0235(12) 0.0618(15) 0.0268(12)
O2 0.0524(12) 0.0436(12) 0.0496(12) 0.0164(9) 0.0277(10) 0.0146(9)
O3 0.0829(17) 0.0586(14) 0.0384(13) 0.0050(11) 0.0161(12) 0.0359(13)
O4 0.0697(14) 0.0452(12) 0.0414(12) 0.0039(9) 0.0305(11) 0.0189(11)
N1 0.0368(12) 0.0289(11) 0.0285(12) 0.0001(9) 0.0128(10) -0.0045(9)
N2 0.0577(15) 0.0401(13) 0.0374(13) 0.0023(12) 0.0256(13) -0.0090(12)
N3 0.0553(15) 0.0332(12) 0.0459(15) 0.0030(11) 0.0299(13) -0.0044(11)
C1 0.0362(14) 0.0288(13) 0.0328(15) -0.0030(11) 0.0133(12) -0.0039(11)
C2 0.0392(15) 0.0346(14) 0.0266(14) -0.0008(11) 0.0120(12) -0.0021(12)
C3 0.0396(15) 0.0317(14) 0.0362(15) 0.0038(11) 0.0202(13) -0.0001(11)
C4 0.0452(16) 0.0404(17) 0.0388(16) -0.0002(12) 0.0121(14) -0.0169(13)
C5 0.0525(18) 0.0436(16) 0.0277(15) 0.0006(12) 0.0092(13) -0.0130(14)
C6 0.0510(17) 0.0427(16) 0.0460(17) 0.0085(14) 0.0324(14) -0.0034(14)
C7 0.0465(16) 0.0375(15) 0.0354(15) 0.0056(12) 0.0245(13) 0.0023(13)
C8 0.0374(15) 0.0301(14) 0.0390(16) 0.0090(12) 0.0196(13) 0.0039(11)
C9 0.0538(18) 0.0397(16) 0.0517(18) 0.0059(13) 0.0376(16) -0.0002(13)
C10 0.0617(19) 0.0378(16) 0.0494(18) 0.0043(13) 0.0375(16) 0.0015(14)
C11 0.0383(15) 0.0324(14) 0.0370(16) 0.0011(12) 0.0150(13) 0.0043(12)
C12 0.0336(14) 0.0324(14) 0.0266(13) -0.0006(11) 0.0113(11) 0.0036(11)
C13 0.0384(15) 0.0333(14) 0.0386(16) 0.0073(12) 0.0171(13) 0.0033(12)
C14 0.0342(14) 0.0426(15) 0.0401(16) 0.0028(13) 0.0203(12) 0.0009(12)
C15 0.0310(13) 0.0329(14) 0.0285(13) -0.0020(11) 0.0099(11) 0.0032(11)
C16 0.0423(15) 0.0307(14) 0.0351(15) 0.0034(11) 0.0218(13) 0.0027(12)
C17 0.0393(14) 0.0373(14) 0.0354(15) -0.0008(12) 0.0217(12) 0.0019(12)
C18 0.0396(16) 0.0362(14) 0.0382(17) 0.0002(12) 0.0167(14) 0.0048(12)
C19 0.0342(14) 0.0328(13) 0.0329(15) 0.0001(11) 0.0136(12) 0.0022(11)
C20 0.0412(15) 0.0365(14) 0.0306(14) 0.0044(12) 0.0144(12) 0.0058(13)
C21 0.0422(15) 0.0388(15) 0.0332(15) -0.0016(12) 0.0191(13) 0.0054(12)
C22 0.0328(14) 0.0355(14) 0.0312(14) 0.0001(11) 0.0137(12) 0.0036(11)
C23 0.0470(17) 0.0419(15) 0.0346(15) 0.0059(12) 0.0179(13) 0.0114(13)
C24 0.0522(17) 0.0417(16) 0.0328(15) 0.0004(12) 0.0220(14) 0.0108(13)

loop_
_atom_type_symbol
_atom_type_description
_atom_type_scat_dispersion_real
_atom_type_scat_dispersion_imag
_atom_type_scat_source
C C 0.0033 0.0016 'International Tables Vol C Tables 4.2.6.8 and 6.1.1.4'
H H 0.0000 0.0000 'International Tables Vol C Tables 4.2.6.8 and 6.1.1.4'
N N 0.0061 0.0033 'International Tables Vol C Tables 4.2.6.8 and 6.1.1.4'
O O 0.0106 0.0060 'International Tables Vol C Tables 4.2.6.8 and 6.1.1.4'
Zn Zn 0.2839 1.4301 'International Tables Vol C Tables 4.2.6.8 and 6.1.1.4'

loop_
_geom_angle_atom_site_label_1
_geom_angle_atom_site_label_2
_geom_angle_atom_site_label_3
_geom_angle
_geom_angle_site_symmetry_1
_geom_angle_site_symmetry_3
_geom_angle_publ_flag
O2 Zn1 O2 120.16(12) . 6_655 ?
O2 Zn1 N1 116.72(8) . 6_655 ?
O2 Zn1 N1 101.10(8) 6_655 6_655 ?
O2 Zn1 N1 101.10(8) . . ?
O2 Zn1 N1 116.72(8) 6_655 . ?
N1 Zn1 N1 99.87(12) 6_655 . ?
C11 O2 Zn1 111.87(17) . . ?
C5 N1 C1 116.0(2) . . ?
C5 N1 Zn1 117.98(18) . . ?
C1 N1 Zn1 125.98(17) . . ?
C3 N2 C8 127.6(2) . . ?
C10 N3 C6 117.1(2) . . ?
N1 C1 C2 123.2(2) . . ?
C1 C2 C3 120.1(2) . . ?
N2 C3 C4 123.0(2) . . ?
N2 C3 C2 120.2(2) . . ?
C4 C3 C2 116.8(2) . . ?
C5 C4 C3 119.3(2) . . ?
N1 C5 C4 124.6(3) . . ?
N3 C6 C7 123.5(3) . . ?
C6 C7 C8 119.1(3) . . ?
C9 C8 N2 123.3(2) . . ?
C9 C8 C7 117.6(2) . . ?
N2 C8 C7 119.0(3) . . ?
C10 C9 C8 119.1(3) . . ?
N3 C10 C9 123.5(3) . . ?
O1 C11 O2 123.6(2) . . ?
O1 C11 C12 120.2(2) . . ?
O2 C11 C12 116.2(2) . . ?
C17 C12 C13 118.5(2) . . ?
C17 C12 C11 119.1(2) . . ?
C13 C12 C11 122.3(2) . . ?
C14 C13 C12 120.6(2) . . ?
C13 C14 C15 121.0(2) . . ?
C14 C15 C16 118.3(2) . . ?
C14 C15 C22 121.7(2) . . ?
C16 C15 C22 120.0(2) . . ?
C17 C16 C15 120.1(2) . . ?
C16 C17 C12 121.4(2) . . ?
O3 C18 O4 122.9(3) . . ?
O3 C18 C19 121.7(3) . . ?
O4 C18 C19 115.4(2) . . ?
C20 C19 C24 118.8(2) . . ?
C20 C19 C18 118.8(2) . . ?
C24 C19 C18 122.3(2) . . ?
C21 C20 C19 120.8(2) . . ?
C20 C21 C22 120.6(3) . . ?
C21 C22 C23 118.4(2) . . ?
C21 C22 C15 120.8(2) . . ?
C23 C22 C15 120.7(2) . . ?
C24 C23 C22 121.0(3) . . ?
C23 C24 C19 120.4(3) . . ?

loop_
_geom_bond_atom_site_label_1
_geom_bond_atom_site_label_2
_geom_bond_distance
_geom_bond_site_symmetry_2
_geom_bond_publ_flag
Zn1 O2 1.9411(19) . ?
Zn1 O2 1.9411(19) 6_655 ?
Zn1 N1 2.044(2) 6_655 ?
Zn1 N1 2.044(2) . ?
O1 C11 1.228(3) . ?
O2 C11 1.275(3) . ?
O3 C18 1.215(3) . ?
O4 C18 1.311(3) . ?
N1 C5 1.337(3) . ?
N1 C1 1.343(3) . ?
N2 C3 1.381(3) . ?
N2 C8 1.391(3) . ?
N3 C10 1.330(3) . ?
N3 C6 1.337(4) . ?
C1 C2 1.368(3) . ?
C2 C3 1.393(4) . ?
C3 C4 1.382(4) . ?
C4 C5 1.365(4) . ?
C6 C7 1.366(4) . ?
C7 C8 1.392(4) . ?
C8 C9 1.384(4) . ?
C9 C10 1.375(4) . ?
C11 C12 1.500(4) . ?
C12 C17 1.382(3) . ?
C12 C13 1.384(4) . ?
C13 C14 1.380(4) . ?
C14 C15 1.388(3) . ?
C15 C16 1.397(4) . ?
C15 C22 1.486(3) . ?
C16 C17 1.378(3) . ?
C18 C19 1.483(4) . ?
C19 C20 1.389(4) . ?
C19 C24 1.391(4) . ?
C20 C21 1.378(4) . ?
C21 C22 1.391(4) . ?
C22 C23 1.395(4) . ?
C23 C24 1.374(4) . ?

loop_
_geom_hbond_atom_site_label_D
_geom_hbond_atom_site_label_H
_geom_hbond_atom_site_label_A
_geom_hbond_distance_DH
_geom_hbond_distance_HA
_geom_hbond_distance_DA
_geom_hbond_angle_DHA
_geom_hbond_site_symmetry_A
O4 H4A N3 1.16(3) 1.45(3) 2.606(3) 175(3) 8_625
